data_7104353
loop_
_publ_author_name
'Khan, Faiz Ahmed'
'Parasuraman, Karuppasamy'
'Sadhu, Kalyan Kumar'

_publ_section_title
;
 Azacrown-oxabridged macrocycle: a novel hybrid fluorogenic chemosensor
 for transition and heavy metal ions.
;
_journal_issue 17
_journal_name_full 'Chemical communications (Cambridge, England)'
_journal_page_first 2399
_journal_page_last 2401
_journal_paper_doi 10.1039/b820479a
_journal_volume 34
_journal_year 2009
_chemical_formula_moiety 'C36 H47 N O7'
_chemical_formula_sum 'C36 H47 N O7'
_chemical_formula_weight 605.75
_space_group_IT_number 19
_symmetry_cell_setting orthorhombic
_symmetry_space_group_name_Hall 'P 2ac 2ab'
_symmetry_space_group_name_H-M 'P 21 21 21'
_atom_sites_solution_hydrogens geom
_atom_sites_solution_primary direct
_atom_sites_solution_secondary difmap
_audit_creation_method SHELXL-97
_cell_angle_alpha 90.00
_cell_angle_beta 90.00
_cell_angle_gamma 90.00
_cell_formula_units_Z 4
_cell_length_a 8.2548(11)
_cell_length_b 18.988(3)
_cell_length_c 20.873(3)
_cell_measurement_reflns_used 3144
_cell_measurement_temperature 100(2)
_cell_measurement_theta_max 19.94
_cell_measurement_theta_min 2.36
_cell_volume 3271.7(8)
_computing_cell_refinement 'SAINT 6.45 (Bruker, 2003)'
_computing_data_collection 'SMART 5.628 (Bruker, 2003)'
_computing_data_reduction 'SAINT 6.45 (Bruker, 2003)'
_computing_molecular_graphics 'Diamond 2.1'
_computing_publication_material 'WinGX publication routines (Farrugia, 1999)'
_computing_structure_refinement 'SHELXL-97 (Sheldrick, 1997)'
_computing_structure_solution 'SIR 92'
_diffrn_ambient_temperature 100(2)
_diffrn_measured_fraction_theta_full 0.997
_diffrn_measured_fraction_theta_max 0.997
_diffrn_measurement_device_type 'Bruker SMART APEX'
_diffrn_measurement_method /W-scans
_diffrn_radiation_monochromator graphite
_diffrn_radiation_source 'fine-focus sealed tube'
_diffrn_radiation_type MoK\a
_diffrn_radiation_wavelength 0.71073
_diffrn_reflns_av_R_equivalents 0.0527
_diffrn_reflns_av_sigmaI/netI 0.0412
_diffrn_reflns_limit_h_max 10
_diffrn_reflns_limit_h_min -9
_diffrn_reflns_limit_k_max 21
_diffrn_reflns_limit_k_min -25
_diffrn_reflns_limit_l_max 18
_diffrn_reflns_limit_l_min -27
_diffrn_reflns_number 21795
_diffrn_reflns_theta_full 28.33
_diffrn_reflns_theta_max 28.33
_diffrn_reflns_theta_min 2.15
_diffrn_standards_decay_% 0.5
_diffrn_standards_interval_count 3
_diffrn_standards_interval_time 60
_exptl_absorpt_coefficient_mu 0.084
_exptl_absorpt_correction_T_max 0.9950
_exptl_absorpt_correction_T_min 0.9908
_exptl_absorpt_correction_type empirical
_exptl_absorpt_process_details 'SADABS 2.10 (Bruker2003)'
_exptl_crystal_colour 'pale yellow'
_exptl_crystal_density_diffrn 1.230
_exptl_crystal_density_method 'not measured'
_exptl_crystal_description prism
_exptl_crystal_F_000 1304
_exptl_crystal_size_max 0.11
_exptl_crystal_size_mid 0.09
_exptl_crystal_size_min 0.06
_refine_diff_density_max 0.144
_refine_diff_density_min -0.135
_refine_diff_density_rms 0.031
_refine_ls_abs_structure_details 'Flack H D (1983), Acta Cryst. A39, 876-881'
_refine_ls_abs_structure_Flack 10(10)
_refine_ls_extinction_method none
_refine_ls_goodness_of_fit_ref 0.993
_refine_ls_hydrogen_treatment constr
_refine_ls_matrix_type full
_refine_ls_number_parameters 397
_refine_ls_number_reflns 4548
_refine_ls_number_restraints 0
_refine_ls_restrained_S_all 0.993
_refine_ls_R_factor_all 0.0938
_refine_ls_R_factor_gt 0.0477
_refine_ls_shift/su_max 0.000
_refine_ls_shift/su_mean 0.000
_refine_ls_structure_factor_coef Fsqd
_refine_ls_weighting_details 'calc w=1/[\s^2^(Fo^2^)+(0.0646P)^2^+0.0000P] where P=(Fo^2^+2Fc^2^)/3'
_refine_ls_weighting_scheme calc
_refine_ls_wR_factor_gt 0.1108
_refine_ls_wR_factor_ref 0.1340
_reflns_number_gt 2584
_reflns_number_total 4548
_reflns_threshold_expression >2sigma(I)
_cod_data_source_file b820479A.txt
_cod_data_source_block 27mardm
_cod_depositor_comments
;
The following automatic conversions were performed:
'_symmetry_cell_setting' value 'Orthorhombic' changed to 'orthorhombic'
according to '/home/saulius/struct/CIF-dictionaries/cif_core.dic'
dictionary named 'cif_core.dic' version 2.4.1 from 2010-06-29.

Automatic conversion script
Id: cif_fix_enum 1527 2010-12-29 10:47:43Z saulius 
;
_cod_original_sg_symbol_H-M p212121
_cod_database_code 7104353

loop_
_symmetry_equiv_pos_as_xyz
'x, y, z'
'-x+1/2, -y, z+1/2'
'x+1/2, -y+1/2, -z'
'-x, y+1/2, -z+1/2'

loop_
_atom_site_label
_atom_site_type_symbol
_atom_site_fract_x
_atom_site_fract_y
_atom_site_fract_z
_atom_site_U_iso_or_equiv
_atom_site_adp_type
_atom_site_occupancy
_atom_site_symmetry_multiplicity
_atom_site_calc_flag
_atom_site_refinement_flags
_atom_site_disorder_assembly
_atom_site_disorder_group
O7 O 0.3246(2) 0.04249(10) 0.56161(9) 0.0616(5) Uani 1 1 d . . .
O1 O 0.0966(3) -0.05289(10) 0.53532(10) 0.0693(6) Uani 1 1 d . . .
O2 O -0.0808(2) 0.03305(11) 0.56996(10) 0.0689(6) Uani 1 1 d . . .
O3 O 0.2969(3) -0.06735(11) 0.66410(10) 0.0753(6) Uani 1 1 d . . .
O5 O 0.1939(3) -0.07667(12) 0.35325(12) 0.0798(6) Uani 1 1 d . . .
O6 O 0.0950(3) 0.07095(12) 0.41285(10) 0.0791(6) Uani 1 1 d . . .
O4 O 0.4392(3) -0.17665(12) 0.58681(11) 0.0828(7) Uani 1 1 d . . .
N1 N 0.4418(3) -0.15956(13) 0.41191(13) 0.0661(7) Uani 1 1 d . . .
C24 C 0.6880(3) -0.18468(15) 0.27527(14) 0.0585(7) Uani 1 1 d . . .
C23 C 0.6490(3) -0.13980(15) 0.32636(14) 0.0598(7) Uani 1 1 d . . .
C1 C 0.0807(4) 0.01523(15) 0.55815(15) 0.0600(7) Uani 1 1 d . . .
C36 C 0.6426(3) -0.06678(15) 0.31628(16) 0.0633(8) Uani 1 1 d . . .
C5 C 0.1924(4) 0.06458(15) 0.51880(14) 0.0595(7) Uani 1 1 d . . .
C22 C 0.6121(4) -0.16848(17) 0.39229(15) 0.0697(8) Uani 1 1 d . . .
H22A H 0.6392 -0.2193 0.3932 0.084 Uiso 1 1 calc R . .
H22B H 0.6825 -0.1445 0.4239 0.084 Uiso 1 1 calc R . .
C2 C 0.1988(4) 0.04045(15) 0.61099(14) 0.0602(7) Uani 1 1 d . . .
C4 C 0.1513(4) 0.13797(15) 0.54466(16) 0.0700(8) Uani 1 1 d . . .
H4 H 0.0399 0.1524 0.5312 0.084 Uiso 1 1 calc R . .
C12 C 0.2437(4) 0.00281(19) 0.67198(15) 0.0739(9) Uani 1 1 d . . .
H12A H 0.3305 0.0298 0.6936 0.089 Uiso 1 1 calc R . .
H12B H 0.1483 0.0028 0.7007 0.089 Uiso 1 1 calc R . .
C31 C 0.6800(4) -0.03859(16) 0.25473(17) 0.0670(8) Uani 1 1 d . . .
C29 C 0.7283(4) -0.15559(17) 0.21404(14) 0.0632(8) Uani 1 1 d . . .
C30 C 0.7246(4) -0.08363(18) 0.20580(16) 0.0705(9) Uani 1 1 d . . .
H30 H 0.7535 -0.0644 0.1654 0.085 Uiso 1 1 calc R . .
C3 C 0.1547(4) 0.11903(16) 0.61742(16) 0.0692(8) Uani 1 1 d . . .
H3 H 0.0440 0.1242 0.6363 0.083 Uiso 1 1 calc R . .
C21 C 0.2307(4) 0.05088(18) 0.44984(14) 0.0690(8) Uani 1 1 d . . .
H21A H 0.3270 0.0784 0.4367 0.083 Uiso 1 1 calc R . .
H21B H 0.2544 0.0003 0.4433 0.083 Uiso 1 1 calc R . .
C17 C 0.3268(4) -0.18594(17) 0.36527(18) 0.0769(9) Uani 1 1 d . . .
H17A H 0.3084 -0.2367 0.3730 0.092 Uiso 1 1 calc R . .
H17B H 0.3733 -0.1808 0.3218 0.092 Uiso 1 1 calc R . .
C13 C 0.4669(4) -0.07078(19) 0.65335(17) 0.0767(9) Uani 1 1 d . . .
H13A H 0.5254 -0.0528 0.6914 0.092 Uiso 1 1 calc R . .
H13B H 0.4962 -0.0411 0.6161 0.092 Uiso 1 1 calc R . .
C25 C 0.6891(4) -0.26047(17) 0.28005(16) 0.0755(9) Uani 1 1 d . . .
H25 H 0.6630 -0.2819 0.3199 0.091 Uiso 1 1 calc R . .
C8 C 0.2764(5) 0.16381(18) 0.6546(2) 0.0890(11) Uani 1 1 d . . .
H8A H 0.2644 0.1549 0.7011 0.107 Uiso 1 1 calc R . .
H8B H 0.3880 0.1508 0.6419 0.107 Uiso 1 1 calc R . .
C14 C 0.5144(5) -0.14577(18) 0.64079(18) 0.0835(10) Uani 1 1 d . . .
H14A H 0.6333 -0.1478 0.6348 0.100 Uiso 1 1 calc R . .
H14B H 0.4877 -0.1742 0.6791 0.100 Uiso 1 1 calc R . .
C35 C 0.6047(4) -0.01787(17) 0.3660(2) 0.0776(9) Uani 1 1 d . . .
H35 H 0.5799 -0.0345 0.4078 0.093 Uiso 1 1 calc R . .
C32 C 0.6705(4) 0.03541(19) 0.2442(2) 0.0852(10) Uani 1 1 d . . .
H32 H 0.6893 0.0536 0.2024 0.102 Uiso 1 1 calc R . .
C27 C 0.7664(5) -0.2724(2) 0.17029(18) 0.0907(11) Uani 1 1 d . . .
H27 H 0.7920 -0.3023 0.1353 0.109 Uiso 1 1 calc R . .
C7 C -0.1869(4) 0.0288(2) 0.51586(17) 0.0833(10) Uani 1 1 d . . .
H7A H -0.2968 0.0421 0.5289 0.125 Uiso 1 1 calc R . .
H7B H -0.1876 -0.0196 0.4994 0.125 Uiso 1 1 calc R . .
H7C H -0.1490 0.0609 0.4823 0.125 Uiso 1 1 calc R . .
C28 C 0.7687(4) -0.2024(2) 0.16287(16) 0.0812(10) Uani 1 1 d . . .
H28 H 0.7980 -0.1832 0.1224 0.097 Uiso 1 1 calc R . .
C26 C 0.7259(5) -0.30143(19) 0.23002(18) 0.0881(11) Uani 1 1 d . . .
H26 H 0.7245 -0.3512 0.2350 0.106 Uiso 1 1 calc R . .
C34 C 0.6041(4) 0.0530(2) 0.3537(3) 0.0979(13) Uani 1 1 d . . .
H34 H 0.5821 0.0848 0.3877 0.118 Uiso 1 1 calc R . .
C19 C 0.0511(4) -0.0370(2) 0.3499(2) 0.0890(11) Uani 1 1 d . . .
H19A H -0.0197 -0.0489 0.3866 0.107 Uiso 1 1 calc R . .
H19B H -0.0079 -0.0488 0.3100 0.107 Uiso 1 1 calc R . .
C15 C 0.4796(5) -0.14384(16) 0.52814(15) 0.0773(9) Uani 1 1 d . . .
H15A H 0.5986 -0.1392 0.5242 0.093 Uiso 1 1 calc R . .
H15B H 0.4309 -0.0962 0.5260 0.093 Uiso 1 1 calc R . .
C6 C 0.0231(5) -0.10657(18) 0.57348(18) 0.0876(11) Uani 1 1 d . . .
H6A H 0.0416 -0.1526 0.5535 0.131 Uiso 1 1 calc R . .
H6B H -0.0936 -0.0978 0.5766 0.131 Uiso 1 1 calc R . .
H6C H 0.0709 -0.1061 0.6165 0.131 Uiso 1 1 calc R . .
C20 C 0.0892(5) 0.0399(2) 0.35088(16) 0.0847(10) Uani 1 1 d . . .
H20A H 0.1952 0.0473 0.3297 0.102 Uiso 1 1 calc R . .
H20B H 0.0064 0.0650 0.3252 0.102 Uiso 1 1 calc R . .
C16 C 0.4148(5) -0.18900(16) 0.47564(16) 0.0785(9) Uani 1 1 d . . .
H16A H 0.4668 -0.2359 0.4781 0.094 Uiso 1 1 calc R . .
H16B H 0.2970 -0.1956 0.4822 0.094 Uiso 1 1 calc R . .
C18 C 0.1674(4) -0.14792(19) 0.3680(2) 0.0871(11) Uani 1 1 d . . .
H18A H 0.0908 -0.1689 0.3369 0.104 Uiso 1 1 calc R . .
H18B H 0.1201 -0.1522 0.4114 0.104 Uiso 1 1 calc R . .
C11 C 0.2745(5) 0.19497(18) 0.5278(2) 0.0998(13) Uani 1 1 d . . .
H11A H 0.2610 0.2088 0.4823 0.120 Uiso 1 1 calc R . .
H11B H 0.3855 0.1762 0.5333 0.120 Uiso 1 1 calc R . .
C33 C 0.6352(5) 0.0800(2) 0.2922(3) 0.1033(14) Uani 1 1 d . . .
H33 H 0.6314 0.1293 0.2846 0.124 Uiso 1 1 calc R . .
C9 C 0.2474(6) 0.2411(2) 0.6406(3) 0.1206(17) Uani 1 1 d . . .
H9A H 0.1405 0.2547 0.6583 0.145 Uiso 1 1 calc R . .
H9B H 0.3308 0.2692 0.6632 0.145 Uiso 1 1 calc R . .
C10 C 0.2514(8) 0.2597(2) 0.5708(3) 0.142(2) Uani 1 1 d . . .
H10A H 0.3411 0.2932 0.5630 0.170 Uiso 1 1 calc R . .
H10B H 0.1488 0.2834 0.5592 0.170 Uiso 1 1 calc R . .

loop_
_atom_site_aniso_label
_atom_site_aniso_U_11
_atom_site_aniso_U_22
_atom_site_aniso_U_33
_atom_site_aniso_U_23
_atom_site_aniso_U_13
_atom_site_aniso_U_12
O7 0.0557(11) 0.0715(12) 0.0577(11) 0.0005(10) 0.0061(10) 0.0020(9)
O1 0.0806(13) 0.0579(12) 0.0694(13) -0.0079(10) 0.0094(12) -0.0053(10)
O2 0.0577(12) 0.0833(13) 0.0656(13) -0.0067(11) 0.0057(11) -0.0013(10)
O3 0.0723(14) 0.0814(15) 0.0723(14) 0.0135(12) 0.0083(12) 0.0104(11)
O5 0.0576(12) 0.0875(15) 0.0943(16) -0.0046(13) 0.0022(13) -0.0067(11)
O6 0.0851(15) 0.0931(15) 0.0592(13) 0.0100(12) 0.0013(12) 0.0226(12)
O4 0.1049(18) 0.0732(14) 0.0702(15) 0.0110(12) 0.0197(14) 0.0014(12)
N1 0.0648(15) 0.0670(15) 0.0664(16) -0.0076(13) 0.0096(13) -0.0084(13)
C24 0.0526(16) 0.0655(18) 0.0573(17) 0.0029(14) -0.0028(15) 0.0078(13)
C23 0.0531(17) 0.0658(19) 0.0604(17) -0.0006(14) -0.0009(14) 0.0048(13)
C1 0.0585(17) 0.0604(17) 0.0612(18) -0.0036(14) 0.0065(15) 0.0020(13)
C36 0.0470(16) 0.0644(19) 0.078(2) -0.0032(16) -0.0007(15) 0.0008(13)
C5 0.0540(15) 0.0630(17) 0.0615(18) 0.0052(14) 0.0009(15) 0.0024(14)
C22 0.075(2) 0.0721(19) 0.0622(19) -0.0030(15) 0.0069(17) 0.0057(16)
C2 0.0605(17) 0.0640(17) 0.0562(17) -0.0014(14) 0.0084(15) -0.0002(14)
C4 0.0669(19) 0.0616(18) 0.082(2) 0.0020(16) 0.0041(18) 0.0040(14)
C12 0.072(2) 0.093(2) 0.0568(19) -0.0046(17) 0.0064(16) 0.0074(17)
C31 0.0524(17) 0.0663(19) 0.082(2) 0.0098(17) -0.0126(17) -0.0044(14)
C29 0.0572(17) 0.079(2) 0.0533(17) -0.0007(16) -0.0066(15) -0.0016(15)
C30 0.0651(19) 0.087(2) 0.0593(19) 0.0167(17) -0.0105(17) -0.0100(17)
C3 0.0611(18) 0.0675(18) 0.079(2) -0.0112(16) 0.0040(16) 0.0039(15)
C21 0.0640(19) 0.084(2) 0.0594(18) 0.0099(16) 0.0071(16) 0.0088(16)
C17 0.070(2) 0.0692(19) 0.091(2) -0.0218(18) 0.008(2) -0.0120(17)
C13 0.067(2) 0.099(3) 0.064(2) 0.0002(18) 0.0006(17) 0.0094(18)
C25 0.088(2) 0.070(2) 0.068(2) 0.0017(17) 0.0049(19) 0.0103(17)
C8 0.077(2) 0.089(2) 0.101(3) -0.030(2) 0.004(2) -0.0083(19)
C14 0.088(2) 0.094(3) 0.069(2) 0.014(2) 0.005(2) 0.016(2)
C35 0.0595(18) 0.072(2) 0.101(3) -0.0148(19) 0.0129(19) -0.0061(16)
C32 0.068(2) 0.070(2) 0.118(3) 0.016(2) -0.015(2) -0.0071(17)
C27 0.117(3) 0.091(3) 0.064(2) -0.018(2) -0.002(2) 0.003(2)
C7 0.0629(19) 0.114(3) 0.073(2) -0.003(2) -0.0072(19) -0.0045(19)
C28 0.084(2) 0.107(3) 0.0522(18) 0.0024(19) -0.0010(18) 0.000(2)
C26 0.107(3) 0.074(2) 0.082(2) -0.013(2) 0.000(2) 0.015(2)
C34 0.066(2) 0.075(3) 0.152(4) -0.030(3) 0.021(3) -0.0085(18)
C19 0.058(2) 0.120(3) 0.089(3) -0.003(2) -0.0062(19) 0.004(2)
C15 0.100(3) 0.068(2) 0.064(2) 0.0046(17) 0.015(2) -0.0039(18)
C6 0.098(3) 0.066(2) 0.098(3) 0.0073(19) 0.006(2) -0.0180(19)
C20 0.083(2) 0.111(3) 0.060(2) 0.015(2) -0.0035(19) 0.018(2)
C16 0.088(2) 0.0657(18) 0.082(2) -0.0001(18) 0.024(2) -0.0068(17)
C18 0.073(2) 0.091(3) 0.097(3) -0.013(2) 0.010(2) -0.0234(19)
C11 0.116(3) 0.067(2) 0.117(3) 0.009(2) 0.008(3) -0.015(2)
C33 0.076(2) 0.064(2) 0.170(5) 0.002(3) 0.007(3) -0.0074(19)
C9 0.112(3) 0.082(3) 0.168(5) -0.050(3) 0.006(4) -0.012(2)
C10 0.168(5) 0.066(3) 0.191(6) -0.011(3) 0.012(5) -0.015(3)

loop_
_atom_type_symbol
_atom_type_description
_atom_type_scat_dispersion_real
_atom_type_scat_dispersion_imag
_atom_type_scat_source
C C 0.0033 0.0000 'International Tables Vol C Tables 4.2.6.8 and 6.1.1.4'
H H 0.0000 0.0000 'International Tables Vol C Tables 4.2.6.8 and 6.1.1.4'
N N 0.0061 0.0000 'International Tables Vol C Tables 4.2.6.8 and 6.1.1.4'
O O 0.0106 0.0000 'International Tables Vol C Tables 4.2.6.8 and 6.1.1.4'

loop_
_geom_angle_atom_site_label_1
_geom_angle_atom_site_label_2
_geom_angle_atom_site_label_3
_geom_angle
_geom_angle_site_symmetry_1
_geom_angle_site_symmetry_3
_geom_angle_publ_flag
C2 O7 C5 84.77(19) . . ?
C1 O1 C6 115.8(2) . . ?
C1 O2 C7 115.5(2) . . ?
C12 O3 C13 111.6(3) . . ?
C19 O5 C18 113.5(3) . . ?
C21 O6 C20 114.4(3) . . ?
C15 O4 C14 113.8(3) . . ?
C17 N1 C16 112.3(3) . . ?
C17 N1 C22 113.5(2) . . ?
C16 N1 C22 110.8(3) . . ?
C23 C24 C29 119.9(3) . . ?
C23 C24 C25 123.7(3) . . ?
C29 C24 C25 116.4(3) . . ?
C24 C23 C36 119.7(3) . . ?
C24 C23 C22 121.3(3) . . ?
C36 C23 C22 119.0(3) . . ?
O1 C1 O2 112.1(2) . . ?
O1 C1 C2 118.4(2) . . ?
O2 C1 C2 113.6(2) . . ?
O1 C1 C5 109.0(2) . . ?
O2 C1 C5 121.0(2) . . ?
C2 C1 C5 79.4(2) . . ?
C23 C36 C31 119.9(3) . . ?
C23 C36 C35 122.8(3) . . ?
C31 C36 C35 117.3(3) . . ?
O7 C5 C21 112.2(2) . . ?
O7 C5 C4 102.1(2) . . ?
C21 C5 C4 122.9(3) . . ?
O7 C5 C1 87.0(2) . . ?
C21 C5 C1 122.0(3) . . ?
C4 C5 C1 103.4(2) . . ?
O7 C5 C2 47.46(14) . . ?
C21 C5 C2 152.8(2) . . ?
C4 C5 C2 82.7(2) . . ?
C1 C5 C2 50.24(16) . . ?
N1 C22 C23 113.8(3) . . ?
O7 C2 C12 115.6(2) . . ?
O7 C2 C3 101.7(2) . . ?
C12 C2 C3 116.3(3) . . ?
O7 C2 C1 87.3(2) . . ?
C12 C2 C1 127.6(3) . . ?
C3 C2 C1 102.3(2) . . ?
O7 C2 C5 47.77(14) . . ?
C12 C2 C5 159.8(2) . . ?
C3 C2 C5 81.6(2) . . ?
C1 C2 C5 50.35(16) . . ?
C11 C4 C5 114.5(3) . . ?
C11 C4 C3 112.1(3) . . ?
C5 C4 C3 97.4(2) . . ?
O3 C12 C2 115.2(3) . . ?
C30 C31 C32 120.7(3) . . ?
C30 C31 C36 119.4(3) . . ?
C32 C31 C36 119.8(3) . . ?
C30 C29 C28 121.9(3) . . ?
C30 C29 C24 119.3(3) . . ?
C28 C29 C24 118.8(3) . . ?
C29 C30 C31 121.8(3) . . ?
C8 C3 C2 115.3(3) . . ?
C8 C3 C4 112.2(3) . . ?
C2 C3 C4 98.2(2) . . ?
O6 C21 C5 108.2(2) . . ?
N1 C17 C18 112.4(3) . . ?
O3 C13 C14 109.2(3) . . ?
C26 C25 C24 121.8(3) . . ?
C9 C8 C3 109.7(3) . . ?
O4 C14 C13 114.7(3) . . ?
C34 C35 C36 120.2(4) . . ?
C33 C32 C31 121.2(4) . . ?
C28 C27 C26 119.7(3) . . ?
C27 C28 C29 121.9(3) . . ?
C25 C26 C27 121.3(3) . . ?
C35 C34 C33 121.9(4) . . ?
O5 C19 C20 110.3(3) . . ?
O4 C15 C16 107.4(3) . . ?
O6 C20 C19 115.1(3) . . ?
N1 C16 C15 113.2(2) . . ?
O5 C18 C17 108.6(3) . . ?
C4 C11 C10 110.5(4) . . ?
C32 C33 C34 119.4(4) . . ?
C10 C9 C8 114.2(4) . . ?
C9 C10 C11 112.6(4) . . ?

loop_
_geom_bond_atom_site_label_1
_geom_bond_atom_site_label_2
_geom_bond_distance
_geom_bond_site_symmetry_2
_geom_bond_publ_flag
O7 C2 1.464(3) . ?
O7 C5 1.471(3) . ?
O1 C1 1.385(3) . ?
O1 C6 1.429(4) . ?
O2 C1 1.398(4) . ?
O2 C7 1.431(4) . ?
O3 C12 1.412(4) . ?
O3 C13 1.423(4) . ?
O5 C19 1.400(4) . ?
O5 C18 1.405(4) . ?
O6 C21 1.412(4) . ?
O6 C20 1.422(4) . ?
O4 C15 1.414(4) . ?
O4 C14 1.414(4) . ?
N1 C17 1.449(4) . ?
N1 C16 1.460(4) . ?
N1 C22 1.474(4) . ?
C24 C23 1.403(4) . ?
C24 C29 1.432(4) . ?
C24 C25 1.442(4) . ?
C23 C36 1.403(4) . ?
C23 C22 1.511(4) . ?
C1 C2 1.548(4) . ?
C1 C5 1.550(4) . ?
C36 C31 1.426(4) . ?
C36 C35 1.428(5) . ?
C5 C21 1.496(4) . ?
C5 C4 1.533(4) . ?
C2 C12 1.506(4) . ?
C2 C3 1.542(4) . ?
C4 C11 1.527(5) . ?
C4 C3 1.561(5) . ?
C31 C30 1.382(5) . ?
C31 C32 1.424(4) . ?
C29 C30 1.378(4) . ?
C29 C28 1.428(5) . ?
C3 C8 1.528(5) . ?
C17 C18 1.502(5) . ?
C13 C14 1.500(5) . ?
C25 C26 1.337(4) . ?
C8 C9 1.516(6) . ?
C35 C34 1.369(5) . ?
C32 C33 1.343(6) . ?
C27 C28 1.339(5) . ?
C27 C26 1.403(5) . ?
C34 C33 1.407(6) . ?
C19 C20 1.495(5) . ?
C15 C16 1.491(4) . ?
C11 C10 1.534(6) . ?
C9 C10 1.500(7) . ?

loop_
_cod_related_entry_id
_cod_related_entry_database
_cod_related_entry_code
1 ChemSpider 30653119
